data_4321338
loop_
_publ_author_name
'Ranko P. Bontchev'
'Junghwan Do'
'Allan J. Jacobson'

_publ_section_title
;
 The Vanadium(V) Borophosphate (NH4)5[V3BP3O19].H2O
;
_journal_name_full 'Inorganic Chemistry'
_journal_page_first 4179
_journal_page_last 4181
_journal_paper_doi 10.1021/ic000436f
_journal_volume 39
_journal_year 2000
_chemical_formula_sum 'B H22 N5 O20 P3 V3'
_chemical_formula_weight 668.54
_chemical_name_common 'Vanadium borophosphate'
_chemical_name_systematic
; 
 ? 
;
_space_group_IT_number 2
_symmetry_cell_setting triclinic
_symmetry_space_group_name_Hall '-P 1'
_symmetry_space_group_name_H-M 'P -1'
_atom_sites_solution_hydrogens geom
_atom_sites_solution_primary direct
_atom_sites_solution_secondary difmap
_audit_creation_method SHELXL
_cell_angle_alpha 82.7630(10)
_cell_angle_beta 89.169(2)
_cell_angle_gamma 68.1540(10)
_cell_formula_units_Z 2
_cell_length_a 8.9861(7)
_cell_length_b 9.1766(8)
_cell_length_c 13.6563(11)
_cell_measurement_temperature 293(2)
_cell_volume 1036.29(15)
_computing_structure_refinement 'SHELXL-93 (Sheldrick, 1993)'
_computing_structure_solution 'SHELXS-86 (Sheldrick, 1990)'
_diffrn_ambient_temperature 293(2)
_diffrn_radiation_monochromator graphite
_diffrn_radiation_source 'fine-focus sealed tube'
_diffrn_radiation_type MoK\a
_diffrn_radiation_wavelength 0.71073
_diffrn_reflns_av_R_equivalents 0.0257
_diffrn_reflns_av_sigmaI/netI 0.0312
_diffrn_reflns_limit_h_max 9
_diffrn_reflns_limit_h_min -9
_diffrn_reflns_limit_k_max 10
_diffrn_reflns_limit_k_min -10
_diffrn_reflns_limit_l_max 10
_diffrn_reflns_limit_l_min -15
_diffrn_reflns_number 4642
_diffrn_reflns_theta_max 23.48
_diffrn_reflns_theta_min 2.41
_exptl_absorpt_coefficient_mu 1.654
_exptl_crystal_colour orange
_exptl_crystal_density_diffrn 2.066
_exptl_crystal_F_000 626
_exptl_crystal_size_max 0.20
_exptl_crystal_size_min 0.15
_refine_diff_density_max 0.776
_refine_diff_density_min -0.350
_refine_diff_density_rms 0.107
_refine_ls_extinction_coef 0.0049(5)
_refine_ls_extinction_expression Fc^*^=kFc[1+0.001xFc^2^\l^3^/sin(2\q)]^-1/4^
_refine_ls_extinction_method SHELXL
_refine_ls_goodness_of_fit_all 1.370
_refine_ls_goodness_of_fit_obs 1.404
_refine_ls_matrix_type full
_refine_ls_number_parameters 290
_refine_ls_number_reflns 2910
_refine_ls_number_restraints 0
_refine_ls_restrained_S_all 1.370
_refine_ls_restrained_S_obs 1.404
_refine_ls_R_factor_all 0.0444
_refine_ls_R_factor_obs 0.0407
_refine_ls_shift/esd_max 0.000
_refine_ls_shift/esd_mean 0.000
_refine_ls_structure_factor_coef Fsqd
_refine_ls_weighting_details 'w=1/[\s^2^(Fo^2^)+(0.0002P)^2^+3.8573P] where P=(Fo^2^+2Fc^2^)/3'
_refine_ls_weighting_scheme calc
_refine_ls_wR_factor_all 0.1009
_refine_ls_wR_factor_obs 0.0993
_reflns_number_observed 2675
_reflns_number_total 2910
_reflns_observed_criterion >2sigma(I)
_cod_data_source_file ic000436f.cif
_cod_data_source_block BH22N5O20P3V3
_cod_depositor_comments
;
The following automatic conversions were performed:

'_refine_ls_weighting_scheme' value 'calc
w=1/[\s^2^(Fo^2^)+(0.0002P)^2^+3.8573P] where P=(Fo^2^+2Fc^2^)/3' was
changed to 'calc'. New tag '_refine_ls_weighting_details' was
created. The value of the new tag was set to
'w=1/[\s^2^(Fo^2^)+(0.0002P)^2^+3.8573P] where P=(Fo^2^+2Fc^2^)/3'.

Automatic conversion script
Id: cif_fix_values 3143 2015-03-26 13:38:13Z robertas 
;
_cod_database_code 4321338

loop_
_symmetry_equiv_pos_as_xyz
'x, y, z'
'-x, -y, -z'

loop_
_atom_site_aniso_label
_atom_site_aniso_U_11
_atom_site_aniso_U_22
_atom_site_aniso_U_33
_atom_site_aniso_U_23
_atom_site_aniso_U_13
_atom_site_aniso_U_12
V1 0.0204(5) 0.0188(5) 0.0177(5) 0.0001(3) 0.0013(3) -0.0069(4)
V2 0.0223(5) 0.0134(4) 0.0245(5) -0.0027(3) -0.0007(4) -0.0029(4)
V3 0.0179(5) 0.0204(5) 0.0243(5) -0.0042(4) -0.0042(4) -0.0075(4)
P1 0.0218(7) 0.0196(7) 0.0229(7) -0.0040(5) -0.0007(5) -0.0118(6)
P2 0.0193(7) 0.0130(6) 0.0220(7) -0.0042(5) 0.0018(5) -0.0042(5)
P3 0.0170(7) 0.0209(7) 0.0231(7) -0.0056(5) 0.0049(5) -0.0087(5)
B1 0.014(3) 0.015(3) 0.019(3) -0.004(2) 0.003(2) -0.006(2)
O1 0.012(2) 0.010(2) 0.017(2) -0.0013(13) 0.0003(13) -0.0045(13)
O2 0.022(2) 0.022(2) 0.021(2) 0.0002(14) -0.0048(14) -0.012(2)
O3 0.026(2) 0.019(2) 0.031(2) -0.009(2) 0.000(2) -0.010(2)
O4 0.020(2) 0.019(2) 0.027(2) -0.0085(15) 0.0059(15) -0.0058(15)
O5 0.021(2) 0.027(2) 0.024(2) -0.0024(15) 0.0031(15) -0.013(2)
O6 0.021(2) 0.026(2) 0.028(2) -0.006(2) 0.0025(15) -0.014(2)
O7 0.021(2) 0.018(2) 0.029(2) -0.0060(15) -0.0015(15) -0.0088(15)
O8 0.025(2) 0.020(2) 0.021(2) -0.0034(14) -0.0022(15) -0.005(2)
O9 0.018(2) 0.022(2) 0.020(2) -0.0023(14) 0.0031(14) -0.0093(15)
O10 0.020(2) 0.013(2) 0.021(2) -0.0022(14) 0.0001(14) -0.0037(14)
O11 0.026(2) 0.015(2) 0.026(2) 0.0010(14) -0.0022(15) -0.0065(15)
O12 0.033(2) 0.031(2) 0.026(2) 0.001(2) 0.005(2) -0.014(2)
O13 0.037(2) 0.036(2) 0.038(2) -0.004(2) -0.008(2) -0.024(2)
O14 0.019(2) 0.017(2) 0.025(2) -0.0029(14) 0.0051(14) -0.0037(15)
O15 0.015(2) 0.023(2) 0.028(2) -0.0019(15) -0.0042(14) -0.0033(15)
O16 0.033(2) 0.014(2) 0.032(2) -0.006(2) 0.002(2) 0.000(2)
O17 0.027(2) 0.035(2) 0.036(2) -0.011(2) -0.006(2) -0.015(2)
O18 0.035(2) 0.017(2) 0.038(2) -0.004(2) 0.003(2) -0.002(2)
O19 0.027(2) 0.039(2) 0.030(2) -0.005(2) 0.011(2) -0.015(2)
OW1 0.031(2) 0.049(3) 0.037(2) -0.011(2) 0.008(2) -0.019(2)
N1 0.029(2) 0.028(3) 0.032(3) -0.006(2) 0.008(2) -0.013(2)
N2 0.023(2) 0.027(2) 0.037(3) -0.009(2) -0.001(2) -0.010(2)
N3 0.026(3) 0.031(3) 0.059(3) -0.006(2) -0.002(2) -0.011(2)
N4 0.039(3) 0.024(2) 0.029(3) -0.004(2) -0.002(2) -0.013(2)
N5 0.023(2) 0.024(2) 0.030(2) -0.006(2) -0.002(2) -0.006(2)

loop_
_atom_site_label
_atom_site_type_symbol
_atom_site_fract_x
_atom_site_fract_y
_atom_site_fract_z
_atom_site_U_iso_or_equiv
_atom_site_thermal_displace_type
_atom_site_occupancy
_atom_site_calc_flag
_atom_site_refinement_flags
_atom_site_disorder_group
V1 V 0.08675(10) 0.21325(10) 0.86140(6) 0.0193(2) Uani 1 d . .
V2 V 0.35047(10) 0.01246(9) 0.73721(6) 0.0211(2) Uani 1 d . .
V3 V 0.37494(10) 0.30109(10) 0.81217(6) 0.0206(2) Uani 1 d . .
P1 P -0.0024(2) 0.13530(15) 0.65599(9) 0.0201(3) Uani 1 d . .
P2 P 0.02427(15) 0.55893(14) 0.76663(9) 0.0185(3) Uani 1 d . .
P3 P 0.41148(15) 0.27528(15) 0.58690(9) 0.0197(3) Uani 1 d . .
B1 B 0.1129(6) 0.3591(6) 0.6371(4) 0.0158(11) Uani 1 d . .
O1 O 0.1974(3) 0.2614(3) 0.7262(2) 0.0130(7) Uani 1 d . .
O2 O 0.0013(4) 0.2934(4) 0.5982(2) 0.0209(8) Uani 1 d . .
O3 O 0.1704(4) 0.0098(4) 0.6576(3) 0.0243(8) Uani 1 d . .
O4 O 0.4378(4) 0.0983(4) 0.6153(2) 0.0218(8) Uani 1 d . .
O5 O -0.0530(4) 0.1719(4) 0.7618(2) 0.0227(8) Uani 1 d . .
O6 O 0.4501(4) 0.3450(4) 0.6766(2) 0.0230(8) Uani 1 d . .
O7 O 0.2019(4) 0.5248(4) 0.7941(2) 0.0219(8) Uani 1 d . .
O8 O 0.2458(4) 0.2577(4) 0.9133(2) 0.0229(8) Uani 1 d . .
O9 O 0.2279(4) 0.3664(4) 0.5597(2) 0.0194(7) Uani 1 d . .
O10 O 0.0180(4) 0.5230(4) 0.6573(2) 0.0186(7) Uani 1 d . .
O11 O 0.2342(4) 0.0082(4) 0.8464(2) 0.0226(8) Uani 1 d . .
O12 O -0.0111(4) 0.1794(4) 0.9552(3) 0.0298(9) Uani 1 d . .
O13 O -0.1178(5) 0.0896(4) 0.6028(3) 0.0337(9) Uani 1 d . .
O14 O -0.0391(4) 0.4450(4) 0.8314(2) 0.0210(8) Uani 1 d . .
O15 O 0.4768(4) 0.0929(4) 0.8070(2) 0.0231(8) Uani 1 d . .
O16 O -0.0817(4) 0.7275(4) 0.7688(3) 0.0289(9) Uani 1 d . .
O17 O 0.5021(4) 0.3452(4) 0.8709(3) 0.0311(9) Uani 1 d . .
O18 O 0.4647(4) -0.1702(4) 0.7374(3) 0.0320(9) Uani 1 d . .
O19 O 0.5002(4) 0.3020(5) 0.4975(3) 0.0312(9) Uani 1 d . .
OW1 O 0.3135(5) 0.4240(5) 0.0642(3) 0.0374(10) Uani 1 d . .
N1 N 0.2156(5) 0.7196(5) 0.5810(3) 0.0289(10) Uani 1 d . .
N2 N 0.2457(5) 0.1253(5) 0.4154(3) 0.0280(10) Uani 1 d . .
N3 N 0.3348(6) 0.4939(6) 0.3292(4) 0.0383(12) Uani 1 d . .
N4 N 0.3335(6) 0.6813(5) 0.9202(3) 0.0301(11) Uani 1 d . .
N5 N 0.2015(5) 0.0209(5) 0.1316(3) 0.0265(10) Uani 1 d . .

loop_
_atom_type_symbol
_atom_type_description
_atom_type_scat_dispersion_real
_atom_type_scat_dispersion_imag
_atom_type_scat_source
O O 0.0106 0.0060 'International Tables Vol C Tables 4.2.6.8 and 6.1.1.4'
P P 0.1023 0.0942 'International Tables Vol C Tables 4.2.6.8 and 6.1.1.4'
V V 0.3005 0.5294 'International Tables Vol C Tables 4.2.6.8 and 6.1.1.4'
B B 0.0013 0.0007 'International Tables Vol C Tables 4.2.6.8 and 6.1.1.4'
N N 0.0061 0.0033 'International Tables Vol C Tables 4.2.6.8 and 6.1.1.4'

loop_
_geom_angle_atom_site_label_1
_geom_angle_atom_site_label_2
_geom_angle_atom_site_label_3
_geom_angle
_geom_angle_site_symmetry_1
_geom_angle_site_symmetry_3
_geom_angle_publ_flag
O12 V1 O8 104.4(2) . . ?
O12 V1 O11 102.4(2) . . ?
O8 V1 O11 89.81(15) . . ?
O12 V1 O14 97.4(2) . . ?
O8 V1 O14 88.90(14) . . ?
O11 V1 O14 159.90(14) . . ?
O12 V1 O5 94.7(2) . . ?
O8 V1 O5 160.91(15) . . ?
O11 V1 O5 85.03(14) . . ?
O14 V1 O5 89.69(14) . . ?
O12 V1 O1 174.2(2) . . ?
O8 V1 O1 81.17(13) . . ?
O11 V1 O1 79.08(13) . . ?
O14 V1 O1 80.91(12) . . ?
O5 V1 O1 79.81(12) . . ?
O12 V1 V3 140.19(14) . . ?
O8 V1 V3 35.81(11) . . ?
O11 V1 V3 82.44(10) . . ?
O14 V1 V3 84.83(10) . . ?
O5 V1 V3 125.12(10) . . ?
O1 V1 V3 45.38(8) . . ?
O12 V1 V2 135.93(14) . . ?
O8 V1 V2 84.24(11) . . ?
O11 V1 V2 33.71(10) . . ?
O14 V1 V2 126.28(10) . . ?
O5 V1 V2 81.28(10) . . ?
O1 V1 V2 45.38(8) . . ?
V3 V1 V2 59.97(3) . . ?
O18 V2 O11 103.1(2) . . ?
O18 V2 O15 103.0(2) . . ?
O11 V2 O15 89.25(15) . . ?
O18 V2 O3 97.4(2) . . ?
O11 V2 O3 88.61(15) . . ?
O15 V2 O3 159.43(15) . . ?
O18 V2 O4 96.7(2) . . ?
O11 V2 O4 160.13(14) . . ?
O15 V2 O4 84.63(14) . . ?
O3 V2 O4 90.54(14) . . ?
O18 V2 O1 176.1(2) . . ?
O11 V2 O1 80.37(13) . . ?
O15 V2 O1 78.65(13) . . ?
O3 V2 O1 80.83(12) . . ?
O4 V2 O1 79.90(12) . . ?
O18 V2 V3 136.42(14) . . ?
O11 V2 V3 83.33(11) . . ?
O15 V2 V3 33.47(10) . . ?
O3 V2 V3 126.01(10) . . ?
O4 V2 V3 81.15(9) . . ?
O1 V2 V3 45.19(8) . . ?
O18 V2 V1 138.42(14) . . ?
O11 V2 V1 35.35(10) . . ?
O15 V2 V1 82.16(10) . . ?
O3 V2 V1 84.29(10) . . ?
O4 V2 V1 124.85(10) . . ?
O1 V2 V1 45.03(8) . . ?
V3 V2 V1 59.65(3) . . ?
O17 V3 O15 103.0(2) . . ?
O17 V3 O8 103.1(2) . . ?
O15 V3 O8 90.33(15) . . ?
O17 V3 O6 96.3(2) . . ?
O15 V3 O6 89.15(15) . . ?
O8 V3 O6 160.21(14) . . ?
O17 V3 O7 95.8(2) . . ?
O15 V3 O7 161.20(14) . . ?
O8 V3 O7 85.07(14) . . ?
O6 V3 O7 89.08(14) . . ?
O17 V3 O1 175.2(2) . . ?
O15 V3 O1 81.10(13) . . ?
O8 V3 O1 79.35(13) . . ?
O6 V3 O1 81.03(12) . . ?
O7 V3 O1 80.14(12) . . ?
O17 V3 V1 136.96(14) . . ?
O15 V3 V1 84.25(11) . . ?
O8 V3 V1 33.93(10) . . ?
O6 V3 V1 126.45(10) . . ?
O7 V3 V1 81.78(9) . . ?
O1 V3 V1 45.44(8) . . ?
O17 V3 V2 138.45(14) . . ?
O15 V3 V2 35.50(10) . . ?
O8 V3 V2 83.24(10) . . ?
O6 V3 V2 84.89(10) . . ?
O7 V3 V2 125.71(9) . . ?
O1 V3 V2 45.61(8) . . ?
V1 V3 V2 60.37(3) . . ?
O13 P1 O5 113.1(2) . . ?
O13 P1 O3 111.8(2) . . ?
O5 P1 O3 110.7(2) . . ?
O13 P1 O2 107.8(2) . . ?
O5 P1 O2 106.1(2) . . ?
O3 P1 O2 107.0(2) . . ?
O16 P2 O14 111.6(2) . . ?
O16 P2 O7 112.9(2) . . ?
O14 P2 O7 111.3(2) . . ?
O16 P2 O10 107.1(2) . . ?
O14 P2 O10 106.2(2) . . ?
O7 P2 O10 107.3(2) . . ?
O19 P3 O4 112.4(2) . . ?
O19 P3 O6 112.7(2) . . ?
O4 P3 O6 110.7(2) . . ?
O19 P3 O9 106.7(2) . . ?
O4 P3 O9 107.1(2) . . ?
O6 P3 O9 106.9(2) . . ?
O1 B1 O9 110.5(4) . . ?
O1 B1 O2 110.7(4) . . ?
O9 B1 O2 108.3(4) . . ?
O1 B1 O10 110.7(4) . . ?
O9 B1 O10 108.5(4) . . ?
O2 B1 O10 108.2(4) . . ?
B1 O1 V3 126.2(3) . . ?
B1 O1 V1 125.6(3) . . ?
V3 O1 V1 89.18(11) . . ?
B1 O1 V2 125.4(3) . . ?
V3 O1 V2 89.21(11) . . ?
V1 O1 V2 89.59(11) . . ?
B1 O2 P1 117.1(3) . . ?
P1 O3 V2 123.7(2) . . ?
P3 O4 V2 124.3(2) . . ?
P1 O5 V1 124.1(2) . . ?
P3 O6 V3 122.0(2) . . ?
P2 O7 V3 122.9(2) . . ?
V1 O8 V3 110.3(2) . . ?
B1 O9 P3 117.4(3) . . ?
B1 O10 P2 117.0(3) . . ?
V2 O11 V1 110.9(2) . . ?
P2 O14 V1 122.8(2) . . ?
V3 O15 V2 111.0(2) . . ?

loop_
_geom_bond_atom_site_label_1
_geom_bond_atom_site_label_2
_geom_bond_distance
_geom_bond_site_symmetry_2
_geom_bond_publ_flag
V1 O12 1.607(3) . ?
V1 O8 1.802(3) . ?
V1 O11 1.890(3) . ?
V1 O14 1.993(3) . ?
V1 O5 2.027(3) . ?
V1 O1 2.158(3) . ?
V1 V3 3.0291(12) . ?
V1 V2 3.0510(12) . ?
V2 O18 1.607(3) . ?
V2 O11 1.813(3) . ?
V2 O15 1.891(3) . ?
V2 O3 1.972(3) . ?
V2 O4 2.024(3) . ?
V2 O1 2.172(3) . ?
V2 V3 3.0389(12) . ?
V3 O17 1.602(3) . ?
V3 O15 1.796(3) . ?
V3 O8 1.889(3) . ?
V3 O6 2.007(3) . ?
V3 O7 2.050(3) . ?
V3 O1 2.156(3) . ?
P1 O13 1.484(4) . ?
P1 O5 1.548(4) . ?
P1 O3 1.549(4) . ?
P1 O2 1.573(3) . ?
P2 O16 1.488(3) . ?
P2 O14 1.548(3) . ?
P2 O7 1.550(3) . ?
P2 O10 1.575(3) . ?
P3 O19 1.493(4) . ?
P3 O4 1.550(3) . ?
P3 O6 1.550(3) . ?
P3 O9 1.572(3) . ?
B1 O1 1.452(6) . ?
B1 O9 1.479(6) . ?
B1 O2 1.483(6) . ?
B1 O10 1.486(6) . ?
